data_7216265
loop_
_publ_author_name
'Fujiyama, Shinjiro'
'Seino, Shintaro'
'Kamiya, Natsumi'
'Nishi, Koji'
'Yoza, Kenji'
'Yokomori, Yoshinobu'

_publ_section_title
;
 Adsorption structures of non-aromatic hydrocarbons on silicalite-1 using
 the single-crystal X-ray diffraction method.
;
_journal_issue 30
_journal_name_full 'Physical chemistry chemical physics : PCCP'
_journal_page_first 15839
_journal_page_last 15845
_journal_paper_doi 10.1039/c4cp01860e
_journal_volume 16
_journal_year 2014
_chemical_formula_sum 'C4 O48 Si24'
_chemical_formula_weight 1490
_chemical_name_systematic
; 
 ? 
;
_space_group_IT_number 14
_symmetry_cell_setting monoclinic
_symmetry_space_group_name_Hall '-P 2yn'
_symmetry_space_group_name_H-M 'P 1 21/n 1'
_atom_sites_solution_hydrogens none
_atom_sites_solution_primary direct
_atom_sites_solution_secondary difmap
_audit_creation_method SHELXL-97
_cell_angle_alpha 90.00
_cell_angle_beta 89.998(6)
_cell_angle_gamma 90.00
_cell_formula_units_Z 4
_cell_length_a 13.517(6)
_cell_length_b 20.307(10)
_cell_length_c 20.071(9)
_cell_measurement_temperature 296(2)
_cell_volume 5509(4)
_computing_cell_refinement 'Bruker XSCANS'
_computing_data_collection 'Bruker XSCANS'
_computing_data_reduction 'Bruker SHELXTL'
_computing_molecular_graphics 'Bruker SHELXTL'
_computing_publication_material 'Bruker SHELXTL'
_computing_structure_refinement 'SHELXL-97 (Sheldrick, 1997)'
_computing_structure_solution 'SHELXS-97 (Sheldrick, 1990)'
_diffrn_ambient_temperature 296(2)
_diffrn_measured_fraction_theta_full 0.940
_diffrn_measured_fraction_theta_max 0.940
_diffrn_measurement_device_type 'Bruker P4'
_diffrn_measurement_method '\w scans'
_diffrn_radiation_monochromator graphite
_diffrn_radiation_source 'fine-focus sealed tube'
_diffrn_radiation_type MoK\a
_diffrn_radiation_wavelength 0.71073
_diffrn_reflns_av_R_equivalents 0.0886
_diffrn_reflns_av_sigmaI/netI 0.0498
_diffrn_reflns_limit_h_max 17
_diffrn_reflns_limit_h_min -17
_diffrn_reflns_limit_k_max 25
_diffrn_reflns_limit_k_min -26
_diffrn_reflns_limit_l_max 25
_diffrn_reflns_limit_l_min -25
_diffrn_reflns_number 59220
_diffrn_reflns_theta_full 27.61
_diffrn_reflns_theta_max 27.61
_diffrn_reflns_theta_min 1.00
_exptl_absorpt_coefficient_mu 0.659
_exptl_absorpt_correction_T_max 0.9547
_exptl_absorpt_correction_T_min 0.8468
_exptl_absorpt_correction_type analytical
_exptl_crystal_density_diffrn 1.843
_exptl_crystal_density_method 'not measured'
_exptl_crystal_F_000 3080
_exptl_crystal_size_max 0.26
_exptl_crystal_size_mid 0.13
_exptl_crystal_size_min 0.07
_refine_diff_density_max 0.961
_refine_diff_density_min -0.548
_refine_diff_density_rms 0.129
_refine_ls_extinction_method none
_refine_ls_goodness_of_fit_ref 1.069
_refine_ls_hydrogen_treatment none
_refine_ls_matrix_type full
_refine_ls_number_parameters 675
_refine_ls_number_reflns 12034
_refine_ls_number_restraints 9
_refine_ls_restrained_S_all 1.079
_refine_ls_R_factor_all 0.0501
_refine_ls_R_factor_gt 0.0416
_refine_ls_shift/su_max 0.001
_refine_ls_shift/su_mean 0.000
_refine_ls_structure_factor_coef Fsqd
_refine_ls_weighting_details 'calc w=1/[\s^2^(Fo^2^)+(0.0832P)^2^+0.0000P] where P=(Fo^2^+2Fc^2^)/3'
_refine_ls_weighting_scheme calc
_refine_ls_wR_factor_gt 0.1302
_refine_ls_wR_factor_ref 0.1357
_reflns_number_gt 10366
_reflns_number_total 12034
_reflns_threshold_expression >2sigma(I)
_cod_data_source_file c4cp01860e2.cif
_cod_data_source_block f_hexane_twin_24
_cod_depositor_comments
;
The following automatic conversions were performed:

'_symmetry_cell_setting' value 'Monoclinic' changed to 'monoclinic'
according to
/usr/data/users/saulius/crontab/automatic-downloads/rss-feeds/RSC/lib/dictionaries/cif_core.dic
dictionary named 'cif_core.dic' version 2.4.2 from
2011-04-26.

'_exptl_absorpt_correction_type' value 'Analytical'
changed to 'analytical' according to
/usr/data/users/saulius/crontab/automatic-downloads/rss-feeds/RSC/lib/dictionaries/cif_core.dic
dictionary named 'cif_core.dic' version 2.4.2 from 2011-04-26.

Automatic conversion script
Id: cif_fix_values 2281 2013-09-26 08:29:07Z andrius 

 Adding full bibliography for 7216252--7216267.cif.
;
_cod_original_sg_symbol_H-M P2(1)/n
_cod_database_code 7216265

loop_
_symmetry_equiv_pos_as_xyz
'x, y, z'
'-x+1/2, y+1/2, -z+1/2'
'-x, -y, -z'
'x-1/2, -y-1/2, z-1/2'

loop_
_atom_site_label
_atom_site_type_symbol
_atom_site_fract_x
_atom_site_fract_y
_atom_site_fract_z
_atom_site_U_iso_or_equiv
_atom_site_adp_type
_atom_site_occupancy
_atom_site_symmetry_multiplicity
_atom_site_calc_flag
_atom_site_refinement_flags
_atom_site_disorder_assembly
_atom_site_disorder_group
C306 C 0.225(2) 0.0477(12) 0.7487(14) 0.307(16) Uiso 0.67(2) 1 d PD A 1
C305 C 0.141(3) 0.0960(15) 0.755(2) 0.48(3) Uiso 0.67(2) 1 d PD A 1
C304 C 0.149(3) 0.1707(14) 0.7491(19) 0.39(2) Uiso 0.67(2) 1 d PD A 1
C303 C 0.118(2) 0.2422(15) 0.7579(17) 0.40(2) Uiso 0.67(2) 1 d PD A 1
C302 C 0.174(2) 0.3078(15) 0.7489(17) 0.308(18) Uiso 0.67(2) 1 d PD A 1
C301 C 0.134(5) 0.3799(18) 0.745(2) 0.69(5) Uiso 0.67(2) 1 d PD A 1
Si1 Si 0.32466(7) 0.42089(4) -0.05675(5) 0.01296(19) Uani 1 1 d . . .
Si2 Si 0.17236(8) 0.31119(4) -0.03033(5) 0.0149(2) Uani 1 1 d . . .
Si3 Si -0.04637(7) 0.27948(4) -0.06188(5) 0.0144(2) Uani 1 1 d . . .
Si4 Si -0.03386(7) 0.12334(4) -0.06249(4) 0.01350(19) Uani 1 1 d . . .
Si5 Si 0.17901(7) 0.07497(4) -0.02829(4) 0.01239(19) Uani 1 1 d . . .
Si6 Si 0.31864(7) 0.19217(4) -0.05719(5) 0.0139(2) Uani 1 1 d . . .
Si7 Si 0.32224(8) 0.42425(4) 0.17161(4) 0.01367(19) Uani 1 1 d . . .
Si8 Si 0.17866(8) 0.31033(4) 0.12765(5) 0.0139(2) Uani 1 1 d . . .
Si9 Si -0.03317(7) 0.27393(4) 0.17526(4) 0.0135(2) Uani 1 1 d . . .
Si10 Si -0.03094(7) 0.11973(4) 0.17550(4) 0.0144(2) Uani 1 1 d . . .
Si11 Si 0.17921(7) 0.07097(4) 0.12966(5) 0.01319(19) Uani 1 1 d . . .
Si12 Si 0.31726(8) 0.18914(4) 0.16772(5) 0.0134(2) Uani 1 1 d . . .
Si13 Si 0.33601(7) 0.42655(4) 0.55797(5) 0.01264(19) Uani 1 1 d . . .
Si14 Si 0.18992(8) 0.31090(4) 0.52815(5) 0.0140(2) Uani 1 1 d . . .
Si15 Si -0.02915(7) 0.27802(4) 0.56118(5) 0.01319(19) Uani 1 1 d . . .
Si16 Si -0.03149(7) 0.12168(4) 0.56357(4) 0.01293(19) Uani 1 1 d . . .
Si17 Si 0.18166(7) 0.07064(4) 0.52781(4) 0.01178(19) Uani 1 1 d . . .
Si18 Si 0.32165(8) 0.18696(4) 0.56201(5) 0.0139(2) Uani 1 1 d . . .
Si19 Si 0.31853(7) 0.42360(4) 0.32760(4) 0.0134(2) Uani 1 1 d . . .
Si20 Si 0.17549(8) 0.31096(4) 0.36967(5) 0.0146(2) Uani 1 1 d . . .
Si21 Si -0.03960(7) 0.27368(4) 0.33050(4) 0.0142(2) Uani 1 1 d . . .
Si22 Si -0.03459(7) 0.11947(4) 0.32934(4) 0.0146(2) Uani 1 1 d . . .
Si23 Si 0.17990(8) 0.07135(4) 0.36968(5) 0.01350(19) Uani 1 1 d . . .
Si24 Si 0.30547(8) 0.19136(4) 0.32172(4) 0.0134(2) Uani 1 1 d . . .
O1 O 0.2271(2) 0.37557(12) -0.05817(15) 0.0348(7) Uani 1 1 d . . .
O2 O 0.0643(2) 0.30835(11) -0.06355(14) 0.0280(6) Uani 1 1 d . . .
O3 O -0.0428(3) 0.20092(11) -0.05061(17) 0.0425(8) Uani 1 1 d . . .
O4 O 0.08058(18) 0.10237(13) -0.06487(12) 0.0269(6) Uani 1 1 d . . .
O5 O 0.27251(19) 0.12007(11) -0.04775(14) 0.0268(6) Uani 1 1 d . . .
O6 O 0.2329(2) 0.24624(12) -0.05015(16) 0.0387(7) Uani 1 1 d . . .
O7 O 0.2329(2) 0.37508(14) 0.15453(15) 0.0385(8) Uani 1 1 d . . .
O8 O 0.0737(2) 0.30564(13) 0.16358(16) 0.0360(7) Uani 1 1 d . . .
O9 O -0.0291(3) 0.19650(11) 0.15531(13) 0.0337(8) Uani 1 1 d . . .
O10 O 0.0791(2) 0.09041(14) 0.16766(14) 0.0365(7) Uani 1 1 d . . .
O11 O 0.2672(2) 0.11899(13) 0.15269(13) 0.0335(7) Uani 1 1 d . . .
O12 O 0.2430(2) 0.24640(13) 0.14356(14) 0.0406(8) Uani 1 1 d . . .
O13 O 0.1620(3) 0.31497(15) 0.04928(14) 0.0514(9) Uani 1 1 d . . .
O14 O 0.1616(2) 0.07698(13) 0.05096(12) 0.0328(6) Uani 1 1 d . . .
O15 O 0.3807(2) 0.41477(13) -0.12628(13) 0.0340(7) Uani 1 1 d . . .
O16 O 0.3957(2) 0.39711(15) 0.00303(13) 0.0409(8) Uani 1 1 d . . .
O17 O 0.42115(19) 0.40174(13) 0.13273(12) 0.0286(6) Uani 1 1 d . . .
O18 O 0.3670(2) 0.19681(12) -0.12960(13) 0.0264(6) Uani 1 1 d . . .
O19 O 0.4039(2) 0.20432(15) -0.00204(14) 0.0382(8) Uani 1 1 d . . .
O20 O 0.4205(2) 0.19524(12) 0.12807(13) 0.0279(6) Uani 1 1 d . . .
O21 O 0.20434(18) 0.00120(10) -0.05258(13) 0.0232(5) Uani 1 1 d . . .
O22 O 0.2098(2) -0.00300(12) 0.14915(13) 0.0297(6) Uani 1 1 d . . .
O23 O 0.34635(19) 0.42253(13) 0.25011(14) 0.0341(6) Uani 1 1 d . . .
O24 O 0.3417(2) 0.19555(11) 0.24627(13) 0.0277(6) Uani 1 1 d . . .
O25 O -0.06204(18) 0.28317(11) 0.25217(12) 0.0251(5) Uani 1 1 d . . .
O26 O -0.06378(17) 0.11044(11) 0.25179(12) 0.0235(5) Uani 1 1 d . . .
O27 O 0.2429(2) 0.37741(12) 0.55274(16) 0.0375(7) Uani 1 1 d . . .
O28 O 0.0772(2) 0.31242(11) 0.55353(15) 0.0273(6) Uani 1 1 d . . .
O29 O -0.0137(3) 0.19913(11) 0.56522(17) 0.0417(8) Uani 1 1 d . . .
O30 O 0.07214(19) 0.08533(13) 0.55515(15) 0.0367(7) Uani 1 1 d . . .
O31 O 0.26029(19) 0.11866(11) 0.56295(12) 0.0267(6) Uani 1 1 d . . .
O32 O 0.2459(2) 0.24844(12) 0.55890(14) 0.0329(7) Uani 1 1 d . . .
O33 O 0.2252(2) 0.37681(12) 0.34169(14) 0.0325(7) Uani 1 1 d . . .
O34 O 0.0588(2) 0.31257(11) 0.35328(14) 0.0266(6) Uani 1 1 d . . .
O35 O -0.0258(3) 0.19631(11) 0.34841(13) 0.0303(7) Uani 1 1 d . . .
O36 O 0.0697(2) 0.08484(15) 0.34357(15) 0.0436(8) Uani 1 1 d . . .
O37 O 0.2564(2) 0.12035(13) 0.33459(14) 0.0380(8) Uani 1 1 d . . .
O38 O 0.2240(2) 0.24721(13) 0.33420(15) 0.0369(7) Uani 1 1 d . . .
O39 O 0.1930(3) 0.30587(14) 0.44863(14) 0.0477(9) Uani 1 1 d . . .
O40 O 0.1841(2) 0.08245(12) 0.44889(12) 0.0355(7) Uani 1 1 d . . .
O41 O 0.3913(2) 0.41780(13) 0.62865(13) 0.0327(7) Uani 1 1 d . . .
O42 O 0.4140(2) 0.41303(13) 0.49950(13) 0.0313(6) Uani 1 1 d . . .
O43 O 0.41458(19) 0.39737(14) 0.36824(12) 0.0303(6) Uani 1 1 d . . .
O44 O 0.3852(2) 0.18961(11) 0.63006(13) 0.0271(6) Uani 1 1 d . . .
O45 O 0.3942(2) 0.18830(12) 0.49902(14) 0.0320(7) Uani 1 1 d . . .
O46 O -0.0996(2) 0.29764(15) -0.13096(14) 0.0393(8) Uani 1 1 d . . .
O47 O 0.21034(19) -0.00435(11) 0.54567(13) 0.0261(6) Uani 1 1 d . . .
O48 O 0.2104(2) -0.00276(12) 0.35094(13) 0.0312(6) Uani 1 1 d . . .

loop_
_atom_site_aniso_label
_atom_site_aniso_U_11
_atom_site_aniso_U_22
_atom_site_aniso_U_33
_atom_site_aniso_U_23
_atom_site_aniso_U_13
_atom_site_aniso_U_12
Si1 0.0165(4) 0.0107(4) 0.0117(4) -0.0016(3) 0.0024(4) 0.0004(3)
Si2 0.0178(5) 0.0134(4) 0.0135(4) -0.0007(3) 0.0022(4) -0.0008(4)
Si3 0.0179(5) 0.0143(4) 0.0111(4) -0.0010(3) -0.0004(4) 0.0003(3)
Si4 0.0151(5) 0.0128(4) 0.0126(4) 0.0002(3) -0.0007(4) -0.0003(3)
Si5 0.0154(5) 0.0114(4) 0.0104(4) 0.0006(3) 0.0015(4) -0.0017(4)
Si6 0.0154(5) 0.0126(4) 0.0135(4) 0.0006(3) 0.0040(4) -0.0030(3)
Si7 0.0193(5) 0.0125(4) 0.0092(4) -0.0007(3) 0.0020(4) -0.0012(4)
Si8 0.0152(5) 0.0148(4) 0.0117(4) 0.0003(3) 0.0011(4) -0.0012(3)
Si9 0.0163(5) 0.0157(4) 0.0085(4) 0.0012(3) 0.0022(4) 0.0009(4)
Si10 0.0196(5) 0.0154(4) 0.0083(4) -0.0014(3) 0.0021(4) -0.0003(4)
Si11 0.0173(5) 0.0117(4) 0.0106(4) -0.0006(3) 0.0016(4) 0.0004(3)
Si12 0.0176(5) 0.0135(4) 0.0093(4) 0.0001(3) 0.0010(4) -0.0018(4)
Si13 0.0163(5) 0.0106(4) 0.0111(4) 0.0004(3) 0.0008(4) 0.0010(3)
Si14 0.0145(5) 0.0149(4) 0.0126(4) 0.0008(3) 0.0020(4) -0.0007(3)
Si15 0.0142(4) 0.0143(4) 0.0111(4) 0.0001(3) 0.0029(4) 0.0009(3)
Si16 0.0137(4) 0.0138(4) 0.0113(4) 0.0004(3) 0.0023(4) -0.0007(3)
Si17 0.0149(5) 0.0097(4) 0.0107(4) 0.0004(3) 0.0018(4) -0.0003(3)
Si18 0.0177(5) 0.0119(4) 0.0120(4) 0.0006(3) -0.0001(4) -0.0027(3)
Si19 0.0185(5) 0.0129(4) 0.0089(4) 0.0007(3) 0.0005(4) -0.0009(4)
Si20 0.0166(5) 0.0148(4) 0.0123(4) 0.0001(3) 0.0026(4) -0.0012(4)
Si21 0.0165(5) 0.0154(4) 0.0108(4) -0.0018(3) 0.0009(4) -0.0004(4)
Si22 0.0183(5) 0.0156(4) 0.0098(4) 0.0020(3) -0.0002(4) 0.0000(4)
Si23 0.0193(5) 0.0104(4) 0.0108(4) 0.0007(3) 0.0007(4) -0.0004(4)
Si24 0.0173(5) 0.0149(4) 0.0079(4) -0.0012(3) 0.0022(4) -0.0016(3)
O1 0.0349(15) 0.0198(13) 0.0497(17) 0.0102(13) -0.0069(15) -0.0140(11)
O2 0.0188(14) 0.0373(15) 0.0277(15) 0.0067(11) -0.0020(12) -0.0065(10)
O3 0.055(2) 0.0131(13) 0.059(2) -0.0030(12) 0.0047(19) -0.0006(12)
O4 0.0182(12) 0.0441(15) 0.0185(13) 0.0043(11) 0.0005(11) 0.0074(12)
O5 0.0231(13) 0.0135(12) 0.0439(16) 0.0027(11) 0.0090(13) -0.0072(10)
O6 0.0322(15) 0.0178(13) 0.066(2) -0.0041(14) 0.0117(16) 0.0104(11)
O7 0.0355(17) 0.0259(15) 0.0542(19) -0.0099(13) -0.0007(15) -0.0138(13)
O8 0.0219(16) 0.0427(17) 0.0435(18) -0.0061(12) 0.0141(14) -0.0100(12)
O9 0.057(2) 0.0184(14) 0.0256(14) -0.0009(10) 0.0046(15) 0.0023(12)
O10 0.0294(16) 0.0481(17) 0.0319(15) 0.0076(13) 0.0173(13) 0.0159(14)
O11 0.0358(16) 0.0224(13) 0.0422(17) -0.0057(12) -0.0100(13) -0.0093(12)
O12 0.0400(18) 0.0264(15) 0.056(2) 0.0083(13) -0.0058(15) 0.0173(13)
O13 0.069(2) 0.075(2) 0.0100(14) -0.0025(14) -0.0029(16) 0.0097(17)
O14 0.0442(17) 0.0436(16) 0.0107(12) -0.0026(11) 0.0001(13) 0.0031(13)
O15 0.0425(17) 0.0438(16) 0.0157(13) 0.0010(12) 0.0099(13) 0.0198(14)
O16 0.0392(18) 0.064(2) 0.0193(14) 0.0056(14) -0.0098(13) 0.0131(16)
O17 0.0255(14) 0.0432(16) 0.0172(12) -0.0078(11) 0.0080(12) 0.0077(12)
O18 0.0210(14) 0.0446(16) 0.0137(12) 0.0040(10) 0.0048(11) -0.0054(11)
O19 0.0352(17) 0.061(2) 0.0186(14) -0.0055(13) -0.0104(13) -0.0147(15)
O20 0.0228(15) 0.0446(17) 0.0163(13) 0.0062(11) 0.0095(12) -0.0002(11)
O21 0.0250(14) 0.0141(11) 0.0305(13) -0.0047(10) 0.0028(12) -0.0034(10)
O22 0.0276(15) 0.0184(13) 0.0432(16) 0.0106(11) 0.0028(13) 0.0029(12)
O23 0.0364(15) 0.0553(16) 0.0105(10) 0.0000(13) 0.0039(14) 0.0081(12)
O24 0.0312(15) 0.0419(15) 0.0099(11) -0.0009(11) 0.0058(13) -0.0122(10)
O25 0.0324(14) 0.0361(12) 0.0069(10) 0.0010(11) 0.0035(12) 0.0047(11)
O26 0.0259(13) 0.0370(13) 0.0077(10) 0.0001(11) 0.0058(12) -0.0033(10)
O27 0.0250(15) 0.0229(14) 0.065(2) -0.0060(14) 0.0047(15) -0.0090(11)
O28 0.0178(14) 0.0277(14) 0.0364(16) -0.0039(11) 0.0085(13) -0.0029(10)
O29 0.056(2) 0.0140(13) 0.055(2) 0.0030(12) -0.0030(18) -0.0041(12)
O30 0.0213(14) 0.0406(15) 0.0482(18) 0.0051(14) 0.0115(14) 0.0132(12)
O31 0.0388(16) 0.0192(12) 0.0220(13) 0.0036(10) -0.0084(12) -0.0136(11)
O32 0.0335(16) 0.0251(13) 0.0402(16) 0.0086(12) 0.0049(14) 0.0124(11)
O33 0.0272(15) 0.0222(14) 0.0479(17) 0.0072(12) 0.0045(13) -0.0112(12)
O34 0.0198(14) 0.0228(13) 0.0371(17) -0.0023(10) -0.0045(12) -0.0035(10)
O35 0.052(2) 0.0162(13) 0.0222(14) -0.0005(10) -0.0028(14) -0.0029(12)
O36 0.0317(17) 0.0494(18) 0.0495(19) -0.0070(14) -0.0170(15) 0.0194(14)
O37 0.055(2) 0.0192(13) 0.0402(16) 0.0017(12) 0.0245(15) -0.0112(13)
O38 0.0374(16) 0.0235(14) 0.0498(17) -0.0103(12) 0.0071(15) 0.0119(12)
O39 0.049(2) 0.084(2) 0.0101(13) 0.0020(13) -0.0024(15) 0.0026(16)
O40 0.0586(19) 0.0378(14) 0.0102(12) -0.0012(11) -0.0015(14) -0.0036(14)
O41 0.0476(18) 0.0365(15) 0.0142(13) 0.0009(11) -0.0104(13) 0.0162(14)
O42 0.0323(16) 0.0406(15) 0.0209(14) -0.0069(11) 0.0117(12) 0.0059(13)
O43 0.0233(14) 0.0491(17) 0.0186(13) 0.0045(12) -0.0056(12) 0.0067(13)
O44 0.0337(16) 0.0298(14) 0.0178(13) 0.0003(10) -0.0110(12) -0.0107(11)
O45 0.0386(18) 0.0352(15) 0.0220(14) 0.0047(11) 0.0154(13) -0.0008(12)
O46 0.0294(16) 0.072(2) 0.0166(14) 0.0084(13) -0.0083(13) 0.0049(14)
O47 0.0275(14) 0.0129(12) 0.0378(15) 0.0077(11) 0.0089(13) 0.0001(10)
O48 0.0360(17) 0.0155(12) 0.0422(16) -0.0077(11) 0.0030(13) 0.0030(12)

loop_
_atom_type_symbol
_atom_type_description
_atom_type_scat_dispersion_real
_atom_type_scat_dispersion_imag
_atom_type_scat_source
C C 0.0033 0.0016 'International Tables Vol C Tables 4.2.6.8 and 6.1.1.4'
H H 0.0000 0.0000 'International Tables Vol C Tables 4.2.6.8 and 6.1.1.4'
O O 0.0106 0.0060 'International Tables Vol C Tables 4.2.6.8 and 6.1.1.4'
Si Si 0.0817 0.0704 'International Tables Vol C Tables 4.2.6.8 and 6.1.1.4'

loop_
_geom_angle_atom_site_label_1
_geom_angle_atom_site_label_2
_geom_angle_atom_site_label_3
_geom_angle
_geom_angle_site_symmetry_1
_geom_angle_site_symmetry_3
C306 C305 C304 126(3) . .
C303 C304 C305 156(3) . .
C304 C303 C302 132(3) . .
C303 C302 C301 130(3) . .
O15 Si1 O47 109.58(14) . 2
O15 Si1 O1 109.26(16) . .
O47 Si1 O1 107.59(14) 2 .
O15 Si1 O16 110.22(16) . .
O47 Si1 O16 110.85(15) 2 .
O1 Si1 O16 109.29(16) . .
O6 Si2 O1 110.41(17) . .
O6 Si2 O13 109.31(17) . .
O1 Si2 O13 110.36(17) . .
O6 Si2 O2 109.39(15) . .
O1 Si2 O2 107.74(14) . .
O13 Si2 O2 109.59(18) . .
O45 Si3 O46 109.90(18) 4_565 .
O45 Si3 O2 109.50(16) 4_565 .
O46 Si3 O2 108.38(16) . .
O45 Si3 O3 108.18(17) 4_565 .
O46 Si3 O3 111.22(18) . .
O2 Si3 O3 109.64(16) . .
O3 Si4 O4 109.80(16) . .
O3 Si4 O42 107.69(17) . 4_565
O4 Si4 O42 108.85(15) . 4_565
O3 Si4 O43 110.70(17) . 4_565
O4 Si4 O43 108.79(14) . 4_565
O42 Si4 O43 110.98(15) 4_565 4_565
O14 Si5 O5 109.89(15) . .
O14 Si5 O21 110.71(13) . .
O5 Si5 O21 106.79(13) . .
O14 Si5 O4 108.65(14) . .
O5 Si5 O4 109.88(14) . .
O21 Si5 O4 110.91(14) . .
O18 Si6 O6 109.64(16) . .
O18 Si6 O5 108.72(14) . .
O6 Si6 O5 109.52(15) . .
O18 Si6 O19 108.79(17) . .
O6 Si6 O19 110.52(17) . .
O5 Si6 O19 109.62(15) . .
O7 Si7 O23 110.37(16) . .
O7 Si7 O48 107.84(16) . 2
O23 Si7 O48 110.52(14) . 2
O7 Si7 O17 110.13(15) . .
O23 Si7 O17 107.42(14) . .
O48 Si7 O17 110.57(15) 2 .
O13 Si8 O8 108.95(19) . .
O13 Si8 O12 108.85(16) . .
O8 Si8 O12 110.25(16) . .
O13 Si8 O7 110.46(17) . .
O8 Si8 O7 107.71(16) . .
O12 Si8 O7 110.61(19) . .
O8 Si9 O25 108.29(15) . .
O8 Si9 O44 110.57(17) . 4_565
O25 Si9 O44 108.80(14) . 4_565
O8 Si9 O9 108.87(16) . .
O25 Si9 O9 111.05(13) . .
O44 Si9 O9 109.26(15) 4_565 .
O41 Si10 O26 108.80(14) 4_565 .
O41 Si10 O10 111.90(17) 4_565 .
O26 Si10 O10 107.77(14) . .
O41 Si10 O9 108.82(16) 4_565 .
O26 Si10 O9 110.97(13) . .
O10 Si10 O9 108.61(17) . .
O14 Si11 O10 108.97(16) . .
O14 Si11 O11 110.32(15) . .
O10 Si11 O11 109.81(16) . .
O14 Si11 O22 110.47(14) . .
O10 Si11 O22 109.39(15) . .
O11 Si11 O22 107.87(15) . .
O11 Si12 O20 109.89(15) . .
O11 Si12 O12 108.74(17) . .
O20 Si12 O12 109.61(15) . .
O11 Si12 O24 109.92(14) . .
O20 Si12 O24 107.39(15) . .
O12 Si12 O24 111.28(15) . .
O42 Si13 O27 111.15(16) . .
O42 Si13 O41 108.70(16) . .
O27 Si13 O41 110.56(17) . .
O42 Si13 O21 109.52(14) . 2
O27 Si13 O21 108.28(14) . 2
O41 Si13 O21 108.59(14) . 2
O39 Si14 O32 108.76(16) . .
O39 Si14 O27 110.39(16) . .
O32 Si14 O27 109.69(17) . .
O39 Si14 O28 110.02(17) . .
O32 Si14 O28 109.97(14) . .
O27 Si14 O28 108.02(14) . .
O19 Si15 O20 110.41(16) 4_566 4_566
O19 Si15 O28 109.45(17) 4_566 .
O20 Si15 O28 108.27(15) 4_566 .
O19 Si15 O29 109.57(17) 4_566 .
O20 Si15 O29 110.42(16) 4_566 .
O28 Si15 O29 108.68(15) . .
O29 Si16 O30 109.12(16) . .
O29 Si16 O17 109.63(16) . 4_566
O30 Si16 O17 107.83(16) . 4_566
O29 Si16 O16 110.02(17) . 4_566
O30 Si16 O16 110.36(17) . 4_566
O17 Si16 O16 109.85(16) 4_566 4_566
O40 Si17 O31 109.25(14) . .
O40 Si17 O30 109.19(16) . .
O31 Si17 O30 110.31(15) . .
O40 Si17 O47 110.87(14) . .
O31 Si17 O47 108.47(14) . .
O30 Si17 O47 108.73(14) . .
O45 Si18 O44 109.99(18) . .
O45 Si18 O32 110.16(15) . .
O44 Si18 O32 110.13(15) . .
O45 Si18 O31 109.77(14) . .
O44 Si18 O31 106.96(13) . .
O32 Si18 O31 109.78(16) . .
O23 Si19 O33 110.36(15) . .
O23 Si19 O22 110.52(14) . 2
O33 Si19 O22 108.08(15) . 2
O23 Si19 O43 107.22(14) . .
O33 Si19 O43 110.25(15) . .
O22 Si19 O43 110.42(14) 2 .
O33 Si20 O39 109.78(16) . .
O33 Si20 O34 108.83(15) . .
O39 Si20 O34 110.32(17) . .
O33 Si20 O38 110.16(17) . .
O39 Si20 O38 108.85(16) . .
O34 Si20 O38 108.88(15) . .
O18 Si21 O25 107.03(14) 4_566 .
O18 Si21 O34 108.84(14) 4_566 .
O25 Si21 O34 111.90(14) . .
O18 Si21 O35 109.88(16) 4_566 .
O25 Si21 O35 110.69(13) . .
O34 Si21 O35 108.47(16) . .
O36 Si22 O15 109.75(17) . 4_566
O36 Si22 O35 108.56(17) . .
O15 Si22 O35 109.84(16) 4_566 .
O36 Si22 O26 109.69(15) . .
O15 Si22 O26 108.09(13) 4_566 .
O35 Si22 O26 110.89(13) . .
O37 Si23 O36 110.54(17) . .
O37 Si23 O48 108.32(15) . .
O36 Si23 O48 108.80(16) . .
O37 Si23 O40 109.01(15) . .
O36 Si23 O40 109.41(16) . .
O48 Si23 O40 110.76(14) . .
O24 Si24 O38 108.79(15) . .
O24 Si24 O37 109.09(14) . .
O38 Si24 O37 109.08(17) . .
O24 Si24 O46 107.93(16) . 4_666
O38 Si24 O46 110.93(16) . 4_666
O37 Si24 O46 110.97(16) . 4_666
Si2 O1 Si1 147.07(19) . .
Si3 O2 Si2 148.30(18) . .
Si4 O3 Si3 163.1(3) . .
Si4 O4 Si5 150.47(17) . .
Si6 O5 Si5 148.69(18) . .
Si2 O6 Si6 162.8(2) . .
Si8 O7 Si7 158.3(2) . .
Si8 O8 Si9 153.4(2) . .
Si10 O9 Si9 151.01(19) . .
Si11 O10 Si10 156.6(2) . .
Si12 O11 Si11 154.8(2) . .
Si8 O12 Si12 171.0(2) . .
Si8 O13 Si2 165.5(3) . .
Si11 O14 Si5 162.1(2) . .
Si1 O15 Si22 149.03(18) . 4_665
Si16 O16 Si1 176.2(2) 4_665 .
Si16 O17 Si7 146.57(18) 4_665 .
Si6 O18 Si21 142.72(19) . 4_665
Si15 O19 Si6 168.7(2) 4_665 .
Si15 O20 Si12 144.00(19) 4_665 .
Si5 O21 Si13 145.18(17) . 2_545
Si11 O22 Si19 151.16(19) . 2_545
Si19 O23 Si7 154.64(19) . .
Si24 O24 Si12 149.31(19) . .
Si9 O25 Si21 151.50(17) . .
Si10 O26 Si22 146.91(16) . .
Si14 O27 Si13 152.9(2) . .
Si15 O28 Si14 150.56(17) . .
Si16 O29 Si15 163.4(2) . .
Si16 O30 Si17 158.9(2) . .
Si17 O31 Si18 148.84(17) . .
Si14 O32 Si18 157.9(2) . .
Si20 O33 Si19 152.6(2) . .
Si20 O34 Si21 148.75(17) . .
Si22 O35 Si21 151.27(19) . .
Si22 O36 Si23 162.1(2) . .
Si23 O37 Si24 153.6(2) . .
Si24 O38 Si20 156.3(2) . .
Si14 O39 Si20 167.6(2) . .
Si17 O40 Si23 163.01(18) . .
Si10 O41 Si13 150.67(18) 4_666 .
Si13 O42 Si4 159.0(2) . 4_666
Si4 O43 Si19 149.92(19) 4_666 .
Si9 O44 Si18 149.01(17) 4_666 .
Si18 O45 Si3 156.47(19) . 4_666
Si3 O46 Si24 153.8(2) . 4_565
Si1 O47 Si17 148.57(19) 2_545 .
Si23 O48 Si7 149.1(2) . 2_545

loop_
_geom_bond_atom_site_label_1
_geom_bond_atom_site_label_2
_geom_bond_distance
_geom_bond_site_symmetry_2
C306 C305 1.511(19) .
C305 C304 1.527(18) .
C304 C303 1.524(17) .
C303 C302 1.546(18) .
C302 C301 1.565(19) .
Si1 O15 1.593(3) .
Si1 O47 1.606(2) 2
Si1 O1 1.608(3) .
Si1 O16 1.611(3) .
Si2 O6 1.602(3) .
Si2 O1 1.603(3) .
Si2 O13 1.606(3) .
Si2 O2 1.607(3) .
Si3 O45 1.602(3) 4_565
Si3 O46 1.605(3) .
Si3 O2 1.606(3) .
Si3 O3 1.612(3) .
Si4 O3 1.598(3) .
Si4 O4 1.605(3) .
Si4 O42 1.609(3) 4_565
Si4 O43 1.611(3) 4_565
Si5 O14 1.608(3) .
Si5 O5 1.609(2) .
Si5 O21 1.612(2) .
Si5 O4 1.618(3) .
Si6 O18 1.596(3) .
Si6 O6 1.603(3) .
Si6 O5 1.603(2) .
Si6 O19 1.617(3) .
Si7 O7 1.605(3) .
Si7 O23 1.609(3) .
Si7 O48 1.612(3) 2
Si7 O17 1.614(3) .
Si8 O13 1.592(3) .
Si8 O8 1.595(3) .
Si8 O12 1.595(3) .
Si8 O7 1.599(3) .
Si9 O8 1.599(3) .
Si9 O25 1.603(3) .
Si9 O44 1.609(3) 4_565
Si9 O9 1.623(3) .
Si10 O41 1.603(3) 4_565
Si10 O26 1.605(3) .
Si10 O10 1.610(3) .
Si10 O9 1.611(3) .
Si11 O14 1.602(3) .
Si11 O10 1.603(3) .
Si11 O11 1.606(3) .
Si11 O22 1.606(3) .
Si12 O11 1.606(3) .
Si12 O20 1.611(3) .
Si12 O12 1.611(3) .
Si12 O24 1.616(3) .
Si13 O42 1.601(3) .
Si13 O27 1.609(3) .
Si13 O41 1.613(3) .
Si13 O21 1.615(2) 2
Si14 O39 1.600(3) .
Si14 O32 1.601(3) .
Si14 O27 1.607(3) .
Si14 O28 1.607(3) .
Si15 O19 1.599(3) 4_566
Si15 O20 1.600(3) 4_566
Si15 O28 1.605(3) .
Si15 O29 1.618(3) .
Si16 O29 1.591(3) .
Si16 O30 1.592(3) .
Si16 O17 1.601(3) 4_566
Si16 O16 1.610(3) 4_566
Si17 O40 1.602(3) .
Si17 O31 1.606(2) .
Si17 O30 1.607(3) .
Si17 O47 1.612(2) .
Si18 O45 1.600(3) .
Si18 O44 1.615(3) .
Si18 O32 1.616(3) .
Si18 O31 1.616(2) .
Si19 O23 1.600(3) .
Si19 O33 1.604(3) .
Si19 O22 1.608(3) 2
Si19 O43 1.623(3) .
Si20 O33 1.599(3) .
Si20 O39 1.606(3) .
Si20 O34 1.612(3) .
Si20 O38 1.617(3) .
Si21 O18 1.610(3) 4_566
Si21 O25 1.613(3) .
Si21 O34 1.613(3) .
Si21 O35 1.623(3) .
Si22 O36 1.601(3) .
Si22 O15 1.609(3) 4_566
Si22 O35 1.611(3) .
Si22 O26 1.616(3) .
Si23 O37 1.599(3) .
Si23 O36 1.603(3) .
Si23 O48 1.605(3) .
Si23 O40 1.607(3) .
Si24 O24 1.594(3) .
Si24 O38 1.600(3) .
Si24 O37 1.608(3) .
Si24 O46 1.612(3) 4_666
O15 Si22 1.609(3) 4_665
O16 Si16 1.610(3) 4_665
O17 Si16 1.601(3) 4_665
O18 Si21 1.611(3) 4_665
O19 Si15 1.599(3) 4_665
O20 Si15 1.600(3) 4_665
O21 Si13 1.615(2) 2_545
O22 Si19 1.608(3) 2_545
O41 Si10 1.603(3) 4_666
O42 Si4 1.609(3) 4_666
O43 Si4 1.611(3) 4_666
O44 Si9 1.609(3) 4_666
O45 Si3 1.602(3) 4_666
O46 Si24 1.612(3) 4_565
O47 Si1 1.606(2) 2_545
O48 Si7 1.611(3) 2_545
